data_4107778
loop_
_publ_author_name
'Ying Yu'
'Azwana R. Sadique'
'Jeremy M. Smith'
'Thomas R. Dugan'
'Ryan E. Cowley'
'William W. Brennessel'
'Christine J. Flaschenriem'
'Eckhard Bill'
'Thomas R. Cundari'
'Patrick L. Holland'

_publ_section_title
;
 The Reactivity Patterns of Low-Coordinate Iron-Hydride Complexes
;
_journal_name_full 'Journal of the American Chemical Society'
_journal_page_first 6624
_journal_page_last 6638
_journal_paper_doi 10.1021/ja710669w
_journal_volume 130
_journal_year 2008
_chemical_formula_moiety 'C45 H69 Fe N5'
_chemical_formula_sum 'C45 H69 Fe N5'
_chemical_formula_weight 735.90
_chemical_name_common holas06
_chemical_name_systematic
; 
 ? 
;
_space_group_IT_number 11
_symmetry_cell_setting monoclinic
_symmetry_space_group_name_Hall '-P 2yb'
_symmetry_space_group_name_H-M 'P 1 21/m 1'
_atom_sites_solution_hydrogens geom
_atom_sites_solution_primary direct
_atom_sites_solution_secondary difmap
_audit_creation_method SHELXL-97
_cell_angle_alpha 90.00
_cell_angle_beta 96.480(4)
_cell_angle_gamma 90.00
_cell_formula_units_Z 2
_cell_length_a 9.747(2)
_cell_length_b 19.519(5)
_cell_length_c 10.807(3)
_cell_measurement_reflns_used 3881
_cell_measurement_temperature 100.0(1)
_cell_volume 2042.9(9)
_computing_cell_refinement 'SAINT (Bruker, 2003)'
_computing_data_collection 'APEX2 (Bruker, 2004)'
_computing_data_reduction 'SAINT (Bruker, 2003)'
_computing_molecular_graphics 'SHELXTL (Bruker, 2000)'
_computing_publication_material 'SHELXTL (Bruker, 2000)'
_computing_structure_refinement 'SHELXL-97 (Sheldrick, 1997)'
_computing_structure_solution 'SIR97 (Altomare et al., 1999)'
_diffrn_ambient_temperature 100.0(1)
_diffrn_measured_fraction_theta_full 0.987
_diffrn_measured_fraction_theta_max 0.987
_diffrn_measurement_device_type 'Bruker SMART APEX II CCD Platform'
_diffrn_measurement_method 'area detector, \w scans per \f'
_diffrn_radiation_monochromator graphite
_diffrn_radiation_source 'fine-focus sealed tube'
_diffrn_radiation_type MoK\a
_diffrn_radiation_wavelength 0.71073
_diffrn_reflns_av_R_equivalents 0.0553
_diffrn_reflns_av_sigmaI/netI 0.0203
_diffrn_reflns_limit_h_max 13
_diffrn_reflns_limit_h_min -13
_diffrn_reflns_limit_k_max 27
_diffrn_reflns_limit_k_min 0
_diffrn_reflns_limit_l_max 15
_diffrn_reflns_limit_l_min 0
_diffrn_reflns_number 55975
_diffrn_reflns_theta_full 30.51
_diffrn_reflns_theta_max 30.51
_diffrn_reflns_theta_min 1.90
_exptl_absorpt_coefficient_mu 0.406
_exptl_absorpt_correction_T_max 0.9605
_exptl_absorpt_correction_T_min 0.8810
_exptl_absorpt_correction_type multi-scan
_exptl_absorpt_process_details 'TWINABS (Sheldrick, 2002)'
_exptl_crystal_colour red-orange
_exptl_crystal_density_diffrn 1.196
_exptl_crystal_description block
_exptl_crystal_F_000 800
_exptl_crystal_size_max 0.32
_exptl_crystal_size_mid 0.20
_exptl_crystal_size_min 0.10
_refine_diff_density_max 0.979
_refine_diff_density_min -0.706
_refine_diff_density_rms 0.057
_refine_ls_extinction_method none
_refine_ls_goodness_of_fit_ref 1.037
_refine_ls_hydrogen_treatment mixed
_refine_ls_matrix_type full
_refine_ls_number_parameters 370
_refine_ls_number_reflns 6309
_refine_ls_number_restraints 30
_refine_ls_restrained_S_all 1.038
_refine_ls_R_factor_all 0.0569
_refine_ls_R_factor_gt 0.0429
_refine_ls_shift/su_max 0.001
_refine_ls_shift/su_mean 0.000
_refine_ls_structure_factor_coef Fsqd
_refine_ls_weighting_details 'calc w=1/[\s^2^(Fo^2^)+(0.0622P)^2^+0.3936P] where P=(Fo^2^+2Fc^2^)/3'
_refine_ls_weighting_scheme calc
_refine_ls_wR_factor_gt 0.1084
_refine_ls_wR_factor_ref 0.1169
_reflns_number_gt 5139
_reflns_number_total 6309
_reflns_threshold_expression >2sigma(I)
_cod_data_source_file ja710669w-file004_07.cif
_cod_data_source_block 8b
_cod_original_cell_volume 2043.0(9)
_cod_database_code 4107778

loop_
_symmetry_equiv_pos_as_xyz
'x, y, z'
'-x, y+1/2, -z'
'-x, -y, -z'
'x, -y-1/2, z'

loop_
_atom_site_label
_atom_site_type_symbol
_atom_site_fract_x
_atom_site_fract_y
_atom_site_fract_z
_atom_site_U_iso_or_equiv
_atom_site_adp_type
_atom_site_occupancy
_atom_site_symmetry_multiplicity
_atom_site_calc_flag
_atom_site_refinement_flags
_atom_site_disorder_assembly
_atom_site_disorder_group
Fe1 Fe 0.30227(3) 0.2500 0.80025(2) 0.02689(9) Uani 1 2 d S . .
N1 N 0.20349(19) 0.2500 0.96124(17) 0.0357(4) Uani 1 2 d S A .
H H 0.129(3) 0.2500 1.006(3) 0.043 Uiso 1 2 d S . .
N2 N 0.31710(19) 0.2500 1.03853(15) 0.0286(3) Uani 1 2 d S . .
N3 N 0.41944(17) 0.2500 0.97328(13) 0.0211(3) Uani 1 2 d S . .
C1 C 0.5577(7) 0.2596(11) 1.0391(9) 0.023(2) Uani 0.3771(13) 1 d PD . -1
C2 C 0.6087(4) 0.3309(2) 1.0039(3) 0.0263(5) Uani 0.3771(13) 1 d PD . -1
H2A H 0.6008 0.3352 0.9121 0.032 Uiso 0.3771(13) 1 calc PR . -1
H2B H 0.5502 0.3666 1.0362 0.032 Uiso 0.3771(13) 1 calc PR . -1
C3 C 0.5676(3) 0.2548(18) 1.1805(3) 0.026(2) Uani 0.3771(13) 1 d PD . -1
H3A H 0.5333 0.2096 1.2050 0.031 Uiso 0.3771(13) 1 calc PR . -1
H3B H 0.5094 0.2907 1.2129 0.031 Uiso 0.3771(13) 1 calc PR . -1
C4 C 0.6494(4) 0.2054(2) 0.9874(3) 0.0263(5) Uani 0.3771(13) 1 d PD . -1
H4A H 0.6424 0.2094 0.8956 0.032 Uiso 0.3771(13) 1 calc PR . -1
H4B H 0.6172 0.1591 1.0081 0.032 Uiso 0.3771(13) 1 calc PR . -1
C5 C 0.7593(5) 0.3414(2) 1.0582(4) 0.0359(6) Uani 0.3771(13) 1 d PD . -1
H5A H 0.7916 0.3880 1.0356 0.043 Uiso 0.3771(13) 1 calc PR . -1
C6 C 0.7190(5) 0.2642(2) 1.2367(4) 0.0308(12) Uani 0.3771(13) 1 d PD . -1
H6A H 0.7258 0.2605 1.3295 0.037 Uiso 0.3771(13) 1 calc PR . -1
C7 C 0.8012(5) 0.2148(3) 1.0428(5) 0.0370(8) Uani 0.3771(13) 1 d PD . -1
H7A H 0.8609 0.1791 1.0097 0.044 Uiso 0.3771(13) 1 calc PR . -1
C8 C 0.7680(5) 0.3343(3) 1.2005(4) 0.0341(9) Uani 0.3771(13) 1 d PD . -1
H8A H 0.8647 0.3412 1.2374 0.041 Uiso 0.3771(13) 1 calc PR . -1
H8B H 0.7104 0.3701 1.2340 0.041 Uiso 0.3771(13) 1 calc PR . -1
C9 C 0.8087(5) 0.2096(2) 1.1855(4) 0.0359(6) Uani 0.3771(13) 1 d PD . -1
H9A H 0.7771 0.1637 1.2088 0.043 Uiso 0.3771(13) 1 calc PR . -1
H9B H 0.9056 0.2154 1.2226 0.043 Uiso 0.3771(13) 1 calc PR . -1
C10 C 0.8486(5) 0.2870(3) 1.0087(5) 0.0370(8) Uani 0.3771(13) 1 d PD . -1
H10A H 0.9458 0.2940 1.0439 0.044 Uiso 0.3771(13) 1 calc PR . -1
H10B H 0.8437 0.2912 0.9170 0.044 Uiso 0.3771(13) 1 calc PR . -1
C1' C 0.560(2) 0.2503(16) 1.038(3) 0.023(2) Uani 0.1229(13) 1 d PD . -5
C2' C 0.5930(14) 0.1886(9) 1.1265(14) 0.0263(5) Uani 0.1229(13) 1 d PD . -5
H2'A H 0.5296 0.1880 1.1918 0.032 Uiso 0.1229(13) 1 calc PR . -5
H2'B H 0.5815 0.1452 1.0790 0.032 Uiso 0.1229(13) 1 calc PR . -5
C3' C 0.6576(10) 0.2391(7) 0.9400(8) 0.026(2) Uani 0.1229(13) 1 d PD . -5
H3'A H 0.6299 0.2680 0.8661 0.031 Uiso 0.1229(13) 1 calc PR . -5
H3'B H 0.6556 0.1906 0.9135 0.031 Uiso 0.1229(13) 1 calc PR . -5
C4' C 0.5717(13) 0.3165(9) 1.1157(14) 0.0263(5) Uani 0.1229(13) 1 d PD . -5
H4'A H 0.5052 0.3155 1.1785 0.032 Uiso 0.1229(13) 1 calc PR . -5
H4'B H 0.5500 0.3566 1.0608 0.032 Uiso 0.1229(13) 1 calc PR . -5
C5' C 0.7429(16) 0.1959(8) 1.1860(14) 0.0359(6) Uani 0.1229(13) 1 d PD . -5
H5'A H 0.7667 0.1553 1.2406 0.043 Uiso 0.1229(13) 1 calc PR . -5
C6' C 0.8100(12) 0.2597(7) 1.0011(10) 0.0308(12) Uani 0.1229(13) 1 d PD . -5
H6'A H 0.8753 0.2625 0.9363 0.037 Uiso 0.1229(13) 1 calc PR . -5
C7' C 0.7207(14) 0.3225(9) 1.1813(13) 0.0370(8) Uani 0.1229(13) 1 d PD . -5
H7'A H 0.7316 0.3653 1.2323 0.044 Uiso 0.1229(13) 1 calc PR . -5
C8' C 0.8423(13) 0.1984(7) 1.0849(12) 0.0341(9) Uani 0.1229(13) 1 d PD . -5
H8'A H 0.9387 0.2014 1.1247 0.041 Uiso 0.1229(13) 1 calc PR . -5
H8'B H 0.8331 0.1558 1.0348 0.041 Uiso 0.1229(13) 1 calc PR . -5
C9' C 0.8167(16) 0.3236(7) 1.0797(13) 0.0359(6) Uani 0.1229(13) 1 d PD . -5
H9'A H 0.7930 0.3635 1.0249 0.043 Uiso 0.1229(13) 1 calc PR . -5
H9'B H 0.9127 0.3299 1.1188 0.043 Uiso 0.1229(13) 1 calc PR . -5
C10' C 0.7581(13) 0.2589(9) 1.2635(11) 0.0370(8) Uani 0.1229(13) 1 d PD . -5
H10C H 0.8545 0.2628 1.3031 0.044 Uiso 0.1229(13) 1 calc PR . -5
H10D H 0.6966 0.2562 1.3302 0.044 Uiso 0.1229(13) 1 calc PR . -5
N11 N 0.2956(3) 0.18240(18) 0.6760(2) 0.0156(6) Uani 0.50 1 d P A -1
N21 N 0.2929(3) 0.33740(18) 0.6836(2) 0.0156(6) Uani 0.50 1 d P A -1
C11 C 0.1721(3) 0.13859(15) 0.4666(3) 0.0199(5) Uani 0.50 1 d P A -1
C21 C 0.2251(3) 0.19468(19) 0.5632(3) 0.0168(7) Uani 0.50 1 d P A -1
C31 C 0.1861(2) 0.26152(17) 0.5266(2) 0.0164(10) Uani 0.50 1 d P A -1
H31A H 0.1193 0.2625 0.4555 0.020 Uiso 0.50 1 calc PR A -1
C41 C 0.2235(3) 0.32721(19) 0.5711(3) 0.0168(7) Uani 0.50 1 d P A -1
C51 C 0.1627(3) 0.38565(15) 0.4815(3) 0.0199(5) Uani 0.50 1 d P A -1
C61 C 0.2209(4) 0.06465(18) 0.4910(3) 0.0271(6) Uani 0.50 1 d P A -1
H61A H 0.1768 0.0347 0.4254 0.041 Uiso 0.50 1 calc PR A -1
H61B H 0.1958 0.0495 0.5720 0.041 Uiso 0.50 1 calc PR A -1
H61C H 0.3214 0.0624 0.4914 0.041 Uiso 0.50 1 calc PR A -1
C71 C 0.2117(4) 0.15675(18) 0.3362(3) 0.0279(5) Uani 0.50 1 d P A -1
H71A H 0.1818 0.1199 0.2777 0.042 Uiso 0.50 1 calc PR A -1
H71B H 0.3121 0.1622 0.3405 0.042 Uiso 0.50 1 calc PR A -1
H71C H 0.1664 0.1996 0.3076 0.042 Uiso 0.50 1 calc PR A -1
C81 C 0.0120(3) 0.13712(18) 0.4630(3) 0.0273(4) Uani 0.50 1 d P A -1
H81A H -0.0265 0.1041 0.4000 0.041 Uiso 0.50 1 calc PR A -1
H81B H -0.0253 0.1828 0.4419 0.041 Uiso 0.50 1 calc PR A -1
H81C H -0.0130 0.1235 0.5448 0.041 Uiso 0.50 1 calc PR A -1
C91 C 0.2185(4) 0.45759(19) 0.5086(3) 0.0271(6) Uani 0.50 1 d P A -1
H91A H 0.1719 0.4897 0.4480 0.041 Uiso 0.50 1 calc PR A -1
H91B H 0.3180 0.4582 0.5023 0.041 Uiso 0.50 1 calc PR A -1
H91C H 0.2015 0.4711 0.5928 0.041 Uiso 0.50 1 calc PR A -1
C101 C 0.0066(4) 0.38649(18) 0.4959(3) 0.0279(5) Uani 0.50 1 d P A -1
H10E H -0.0385 0.4231 0.4442 0.042 Uiso 0.50 1 calc PR A -1
H10F H -0.0063 0.3946 0.5833 0.042 Uiso 0.50 1 calc PR A -1
H10G H -0.0343 0.3423 0.4694 0.042 Uiso 0.50 1 calc PR A -1
C111 C 0.1802(3) 0.37039(18) 0.3435(3) 0.0273(4) Uani 0.50 1 d P A -1
H11A H 0.1436 0.4088 0.2914 0.041 Uiso 0.50 1 calc PR A -1
H11B H 0.1297 0.3285 0.3172 0.041 Uiso 0.50 1 calc PR A -1
H11C H 0.2783 0.3643 0.3345 0.041 Uiso 0.50 1 calc PR A -1
C12 C 0.3660(4) 0.1196(2) 0.7140(4) 0.0188(5) Uani 0.50 1 d P A -1
C22 C 0.3115(4) 0.0773(2) 0.8022(3) 0.0235(5) Uani 0.50 1 d P A -1
C32 C 0.3864(5) 0.01934(19) 0.8454(3) 0.0322(5) Uani 0.50 1 d P A -1
H32A H 0.3510 -0.0104 0.9036 0.039 Uiso 0.50 1 calc PR A -1
C42 C 0.5156(4) 0.00494(19) 0.8021(3) 0.0293(5) Uani 0.50 1 d P A -1
H42A H 0.5649 -0.0352 0.8297 0.035 Uiso 0.50 1 calc PR A -1
C52 C 0.5686(3) 0.04757(17) 0.7223(3) 0.0263(4) Uani 0.50 1 d P A -1
H52A H 0.6567 0.0377 0.6970 0.032 Uiso 0.50 1 calc PR A -1
C62 C 0.4979(3) 0.10640(18) 0.6752(3) 0.0223(4) Uani 0.50 1 d P A -1
C72 C 0.1716(8) 0.0891(5) 0.8542(4) 0.0295(6) Uani 0.50 1 d P A -1
H72A H 0.1389 0.1359 0.8270 0.035 Uiso 0.50 1 calc PR A -1
C82 C 0.1838(12) 0.0881(5) 0.9996(7) 0.0334(8) Uani 0.50 1 d P A -1
H82A H 0.0980 0.1053 1.0275 0.050 Uiso 0.50 1 calc PR A -1
H82B H 0.2610 0.1173 1.0333 0.050 Uiso 0.50 1 calc PR A -1
H82C H 0.2002 0.0411 1.0294 0.050 Uiso 0.50 1 calc PR A -1
C92 C 0.0585(7) 0.0380(4) 0.8030(5) 0.0480(13) Uani 0.50 1 d P A -1
H92A H 0.0421 0.0423 0.7122 0.072 Uiso 0.50 1 calc PR A -1
H92B H -0.0270 0.0480 0.8392 0.072 Uiso 0.50 1 calc PR A -1
H92C H 0.0886 -0.0088 0.8249 0.072 Uiso 0.50 1 calc PR A -1
C102 C 0.5613(3) 0.15169(17) 0.5840(3) 0.0293(5) Uani 0.50 1 d P A -1
H10H H 0.4945 0.1892 0.5577 0.035 Uiso 0.50 1 calc PR A -1
C112 C 0.6927(3) 0.1839(2) 0.6472(3) 0.0437(6) Uani 0.50 1 d P A -1
H11D H 0.6709 0.2118 0.7177 0.065 Uiso 0.50 1 calc PR A -1
H11E H 0.7343 0.2129 0.5874 0.065 Uiso 0.50 1 calc PR A -1
H11F H 0.7579 0.1477 0.6772 0.065 Uiso 0.50 1 calc PR A -1
C122 C 0.5955(4) 0.1137(2) 0.4665(3) 0.0443(6) Uani 0.50 1 d P A -1
H12A H 0.5126 0.0903 0.4276 0.066 Uiso 0.50 1 calc PR A -1
H12B H 0.6682 0.0798 0.4896 0.066 Uiso 0.50 1 calc PR A -1
H12C H 0.6275 0.1466 0.4077 0.066 Uiso 0.50 1 calc PR A -1
C13 C 0.3547(4) 0.3994(2) 0.7328(4) 0.0188(5) Uani 0.50 1 d P A -1
C23 C 0.2897(4) 0.4427(2) 0.8097(3) 0.0235(5) Uani 0.50 1 d P A -1
C33 C 0.3550(5) 0.50280(19) 0.8527(3) 0.0322(5) Uani 0.50 1 d P A -1
H33A H 0.3094 0.5333 0.9029 0.039 Uiso 0.50 1 calc PR A -1
C43 C 0.4843(4) 0.51854(18) 0.8235(3) 0.0293(5) Uani 0.50 1 d P A -1
H43A H 0.5266 0.5605 0.8514 0.035 Uiso 0.50 1 calc PR A -1
C53 C 0.5521(3) 0.47458(19) 0.7550(3) 0.0263(4) Uani 0.50 1 d P A -1
H53A H 0.6428 0.4858 0.7377 0.032 Uiso 0.50 1 calc PR A -1
C63 C 0.4926(3) 0.41335(18) 0.7092(3) 0.0223(4) Uani 0.50 1 d P A -1
C73 C 0.1482(8) 0.4266(5) 0.8458(4) 0.0295(6) Uani 0.50 1 d P A -1
H73A H 0.1161 0.3817 0.8086 0.035 Uiso 0.50 1 calc PR A -1
C83 C 0.1575(11) 0.4220(5) 0.9869(7) 0.0334(8) Uani 0.50 1 d P A -1
H83A H 0.0666 0.4105 1.0116 0.050 Uiso 0.50 1 calc PR A -1
H83B H 0.1880 0.4662 1.0235 0.050 Uiso 0.50 1 calc PR A -1
H83C H 0.2240 0.3864 1.0167 0.050 Uiso 0.50 1 calc PR A -1
C93 C 0.0463(7) 0.4816(4) 0.8012(5) 0.0480(13) Uani 0.50 1 d P A -1
H93A H 0.0413 0.4855 0.7104 0.072 Uiso 0.50 1 calc PR A -1
H93B H 0.0761 0.5254 0.8395 0.072 Uiso 0.50 1 calc PR A -1
H93C H -0.0450 0.4696 0.8245 0.072 Uiso 0.50 1 calc PR A -1
C103 C 0.5770(3) 0.36272(17) 0.6424(3) 0.0293(5) Uani 0.50 1 d P A -1
H10I H 0.5461 0.3157 0.6633 0.035 Uiso 0.50 1 calc PR A -1
C113 C 0.7345(3) 0.3672(2) 0.6855(4) 0.0437(6) Uani 0.50 1 d P A -1
H11G H 0.7811 0.3272 0.6550 0.065 Uiso 0.50 1 calc PR A -1
H11J H 0.7495 0.3683 0.7767 0.065 Uiso 0.50 1 calc PR A -1
H11H H 0.7720 0.4090 0.6521 0.065 Uiso 0.50 1 calc PR A -1
C123 C 0.5558(4) 0.3695(3) 0.5015(3) 0.0443(6) Uani 0.50 1 d P A -1
H12G H 0.4610 0.3563 0.4708 0.066 Uiso 0.50 1 calc PR A -1
H12D H 0.6209 0.3396 0.4647 0.066 Uiso 0.50 1 calc PR A -1
H12E H 0.5716 0.4172 0.4782 0.066 Uiso 0.50 1 calc PR A -1

loop_
_atom_site_aniso_label
_atom_site_aniso_U_11
_atom_site_aniso_U_22
_atom_site_aniso_U_33
_atom_site_aniso_U_23
_atom_site_aniso_U_13
_atom_site_aniso_U_12
Fe1 0.02474(14) 0.04308(18) 0.01276(12) 0.000 0.00171(10) 0.000
N1 0.0244(8) 0.0608(13) 0.0228(8) 0.000 0.0069(7) 0.000
N2 0.0302(9) 0.0373(9) 0.0191(7) 0.000 0.0059(6) 0.000
N3 0.0252(7) 0.0227(7) 0.0154(6) 0.000 0.0029(6) 0.000
C1 0.0238(9) 0.028(8) 0.0159(8) 0.0020(16) 0.0008(7) 0.0031(17)
C2 0.0260(13) 0.0290(13) 0.0226(10) 0.0015(9) -0.0030(9) 0.0017(11)
C3 0.0343(13) 0.027(7) 0.0148(10) -0.001(2) -0.0003(9) -0.003(3)
C4 0.0260(13) 0.0290(13) 0.0226(10) 0.0015(9) -0.0030(9) 0.0017(11)
C5 0.0314(16) 0.0382(16) 0.0350(14) 0.0094(12) -0.0092(13) 0.0001(13)
C6 0.039(2) 0.030(3) 0.0220(15) 0.0045(13) -0.0052(13) -0.0007(16)
C7 0.028(2) 0.052(2) 0.029(2) 0.0015(14) -0.0029(13) 0.0080(13)
C8 0.029(2) 0.044(3) 0.0272(19) 0.0015(18) -0.0091(16) -0.0017(18)
C9 0.0314(16) 0.0382(16) 0.0350(14) 0.0094(12) -0.0092(13) 0.0001(13)
C10 0.028(2) 0.052(2) 0.029(2) 0.0015(14) -0.0029(13) 0.0080(13)
C1' 0.0238(9) 0.028(8) 0.0159(8) 0.0020(16) 0.0008(7) 0.0031(17)
C2' 0.0260(13) 0.0290(13) 0.0226(10) 0.0015(9) -0.0030(9) 0.0017(11)
C3' 0.0343(13) 0.027(7) 0.0148(10) -0.001(2) -0.0003(9) -0.003(3)
C4' 0.0260(13) 0.0290(13) 0.0226(10) 0.0015(9) -0.0030(9) 0.0017(11)
C5' 0.0314(16) 0.0382(16) 0.0350(14) 0.0094(12) -0.0092(13) 0.0001(13)
C6' 0.039(2) 0.030(3) 0.0220(15) 0.0045(13) -0.0052(13) -0.0007(16)
C7' 0.028(2) 0.052(2) 0.029(2) 0.0015(14) -0.0029(13) 0.0080(13)
C8' 0.029(2) 0.044(3) 0.0272(19) 0.0015(18) -0.0091(16) -0.0017(18)
C9' 0.0314(16) 0.0382(16) 0.0350(14) 0.0094(12) -0.0092(13) 0.0001(13)
C10' 0.028(2) 0.052(2) 0.029(2) 0.0015(14) -0.0029(13) 0.0080(13)
N11 0.0199(5) 0.012(2) 0.0152(5) 0.0012(5) 0.0019(4) 0.0007(6)
N21 0.0199(5) 0.012(2) 0.0152(5) 0.0012(5) 0.0019(4) 0.0007(6)
C11 0.0263(7) 0.0147(17) 0.0178(8) 0.0008(6) -0.0012(6) 0.0018(6)
C21 0.0168(6) 0.018(2) 0.0157(6) -0.0016(6) 0.0030(5) -0.0006(6)
C31 0.0197(9) 0.014(3) 0.0153(8) 0.0020(8) -0.0013(7) 0.0013(9)
C41 0.0168(6) 0.018(2) 0.0157(6) -0.0016(6) 0.0030(5) -0.0006(6)
C51 0.0263(7) 0.0147(17) 0.0178(8) 0.0008(6) -0.0012(6) 0.0018(6)
C61 0.0402(9) 0.019(2) 0.0203(9) 0.0001(6) -0.0044(7) -0.0025(8)
C71 0.0338(11) 0.0320(13) 0.0174(8) -0.0049(8) 0.0005(8) 0.0028(9)
C81 0.0281(10) 0.0307(13) 0.0218(9) 0.0025(8) -0.0024(8) 0.0005(9)
C91 0.0402(9) 0.019(2) 0.0203(9) 0.0001(6) -0.0044(7) -0.0025(8)
C101 0.0338(11) 0.0320(13) 0.0174(8) -0.0049(8) 0.0005(8) 0.0028(9)
C111 0.0281(10) 0.0307(13) 0.0218(9) 0.0025(8) -0.0024(8) 0.0005(9)
C12 0.0250(8) 0.017(2) 0.0135(10) -0.0004(6) 0.0000(7) -0.0033(7)
C22 0.0339(12) 0.016(2) 0.0190(7) -0.0009(7) -0.0040(7) 0.0000(7)
C32 0.0480(17) 0.019(2) 0.0269(8) 0.0000(7) -0.0069(9) -0.0039(8)
C42 0.0353(13) 0.0183(17) 0.0324(11) 0.0000(7) -0.0045(10) -0.0047(8)
C52 0.0297(10) 0.0188(17) 0.0311(14) -0.0009(7) 0.0066(9) -0.0023(7)
C62 0.0296(8) 0.0210(16) 0.0170(14) -0.0008(6) 0.0053(8) -0.0003(7)
C72 0.034(2) 0.029(4) 0.0234(8) 0.0000(9) -0.0053(11) -0.0011(9)
C82 0.043(4) 0.033(2) 0.0225(13) 0.0034(11) -0.005(2) -0.0023(12)
C92 0.0579(15) 0.042(5) 0.0407(10) 0.0027(13) -0.0099(10) 0.0041(14)
C102 0.0286(9) 0.0387(12) 0.0223(12) 0.0019(8) 0.0100(10) -0.0035(9)
C112 0.0283(11) 0.0647(17) 0.0379(12) -0.0009(12) 0.0036(9) -0.0130(11)
C122 0.0376(16) 0.076(2) 0.0201(14) -0.0083(11) 0.0091(10) 0.0021(13)
C13 0.0250(8) 0.017(2) 0.0135(10) -0.0004(6) 0.0000(7) -0.0033(7)
C23 0.0339(12) 0.016(2) 0.0190(7) -0.0009(7) -0.0040(7) 0.0000(7)
C33 0.0480(17) 0.019(2) 0.0269(8) 0.0000(7) -0.0069(9) -0.0039(8)
C43 0.0353(13) 0.0183(17) 0.0324(11) 0.0000(7) -0.0045(10) -0.0047(8)
C53 0.0297(10) 0.0188(17) 0.0311(14) -0.0009(7) 0.0066(9) -0.0023(7)
C63 0.0296(8) 0.0210(16) 0.0170(14) -0.0008(6) 0.0053(8) -0.0003(7)
C73 0.034(2) 0.029(4) 0.0234(8) 0.0000(9) -0.0053(11) -0.0011(9)
C83 0.043(4) 0.033(2) 0.0225(13) 0.0034(11) -0.005(2) -0.0023(12)
C93 0.0579(15) 0.042(5) 0.0407(10) 0.0027(13) -0.0099(10) 0.0041(14)
C103 0.0286(9) 0.0387(12) 0.0223(12) 0.0019(8) 0.0100(10) -0.0035(9)
C113 0.0283(11) 0.0647(17) 0.0379(12) -0.0009(12) 0.0036(9) -0.0130(11)
C123 0.0376(16) 0.076(2) 0.0201(14) -0.0083(11) 0.0091(10) 0.0021(13)

loop_
_atom_type_symbol
_atom_type_description
_atom_type_scat_dispersion_real
_atom_type_scat_dispersion_imag
_atom_type_scat_source
C C 0.0033 0.0016 'International Tables Vol C Tables 4.2.6.8 and 6.1.1.4'
H H 0.0000 0.0000 'International Tables Vol C Tables 4.2.6.8 and 6.1.1.4'
N N 0.0061 0.0033 'International Tables Vol C Tables 4.2.6.8 and 6.1.1.4'
Fe Fe 0.3463 0.8444 'International Tables Vol C Tables 4.2.6.8 and 6.1.1.4'

loop_
_geom_angle_atom_site_label_1
_geom_angle_atom_site_label_2
_geom_angle_atom_site_label_3
_geom_angle
_geom_angle_site_symmetry_1
_geom_angle_site_symmetry_3
N11 Fe1 N11 89.26(15) 4_565 .
N11 Fe1 N3 127.91(8) 4_565 .
N11 Fe1 N3 127.91(8) . .
N11 Fe1 N1 127.98(8) 4_565 .
N11 Fe1 N1 127.98(8) . .
N3 Fe1 N1 60.46(7) . .
N11 Fe1 N21 9.10(10) 4_565 .
N11 Fe1 N21 98.32(9) . .
N3 Fe1 N21 121.22(7) . .
N1 Fe1 N21 120.32(7) . .
N11 Fe1 N21 98.32(9) 4_565 4_565
N11 Fe1 N21 9.09(11) . 4_565
N3 Fe1 N21 121.22(7) . 4_565
N1 Fe1 N21 120.32(7) . 4_565
N21 Fe1 N21 107.36(13) . 4_565
N2 N1 Fe1 95.48(12) . .
N2 N1 H 109.2(19) . .
Fe1 N1 H 155.4(19) . .
N3 N2 N1 107.63(16) . .
N2 N3 C1 117.5(4) . .
N2 N3 C1 117.5(4) . 4_565
N2 N3 C1' 118.5(11) . .
N2 N3 Fe1 96.43(12) . .
C1 N3 Fe1 145.1(5) . .
C1 N3 Fe1 145.1(5) 4_565 .
C1' N3 Fe1 145.1(11) . .
N3 C1 C3 115.5(7) . .
N3 C1 C4 106.1(9) . .
C3 C1 C4 110.5(14) . .
N3 C1 C2 107.5(10) . .
C3 C1 C2 108.5(15) . .
C4 C1 C2 108.4(7) . .
C5 C2 C1 110.4(4) . .
C5 C2 H2A 109.6 . .
C1 C2 H2A 109.6 . .
C5 C2 H2B 109.6 . .
C1 C2 H2B 109.6 . .
H2A C2 H2B 108.1 . .
C1 C3 C6 109.7(5) . .
C1 C3 H3A 109.7 . .
C6 C3 H3A 109.7 . .
C1 C3 H3B 109.7 . .
C6 C3 H3B 109.7 . .
H3A C3 H3B 108.2 . .
C1 C4 C7 110.5(5) . .
C1 C4 H4A 109.6 . .
C7 C4 H4A 109.6 . .
C1 C4 H4B 109.6 . .
C7 C4 H4B 109.6 . .
H4A C4 H4B 108.1 . .
C10 C5 C2 109.6(4) . .
C10 C5 C8 108.8(4) . .
C2 C5 C8 108.3(4) . .
C10 C5 H5A 110.1 . .
C2 C5 H5A 110.1 . .
C8 C5 H5A 110.1 . .
C8 C6 C9 109.1(4) . .
C8 C6 C3 108.8(12) . .
C9 C6 C3 109.7(11) . .
C8 C6 H6A 109.7 . .
C9 C6 H6A 109.7 . .
C3 C6 H6A 109.7 . .
C9 C7 C10 108.5(4) . .
C9 C7 C4 108.4(4) . .
C10 C7 C4 108.4(5) . .
C9 C7 H7A 110.5 . .
C10 C7 H7A 110.5 . .
C4 C7 H7A 110.5 . .
C6 C8 C5 110.9(4) . .
C6 C8 H8A 109.5 . .
C5 C8 H8A 109.5 . .
C6 C8 H8B 109.5 . .
C5 C8 H8B 109.5 . .
H8A C8 H8B 108.0 . .
C6 C9 C7 110.8(4) . .
C6 C9 H9A 109.5 . .
C7 C9 H9A 109.5 . .
C6 C9 H9B 109.5 . .
C7 C9 H9B 109.5 . .
H9A C9 H9B 108.1 . .
C5 C10 C7 111.0(3) . .
C5 C10 H10A 109.4 . .
C7 C10 H10A 109.4 . .
C5 C10 H10B 109.4 . .
C7 C10 H10B 109.4 . .
H10A C10 H10B 108.0 . .
N3 C1' C3' 106.8(16) . .
N3 C1' C4' 105.9(16) . .
C3' C1' C4' 119(2) . .
N3 C1' C2' 114.4(19) . .
C3' C1' C2' 102.3(17) . .
C4' C1' C2' 108.8(16) . .
C5' C2' C1' 108.0(11) . .
C5' C2' H2'A 110.1 . .
C1' C2' H2'A 110.1 . .
C5' C2' H2'B 110.1 . .
C1' C2' H2'B 110.1 . .
H2'A C2' H2'B 108.4 . .
C1' C3' C6' 107.5(10) . .
C1' C3' H3'A 110.2 . .
C6' C3' H3'A 110.2 . .
C1' C3' H3'B 110.2 . .
C6' C3' H3'B 110.2 . .
H3'A C3' H3'B 108.5 . .
C1' C4' C7' 108.9(12) . .
C1' C4' H4'A 109.9 . .
C7' C4' H4'A 109.9 . .
C1' C4' H4'B 109.9 . .
C7' C4' H4'B 109.9 . .
H4'A C4' H4'B 108.3 . .
C10' C5' C2' 110.1(12) . .
C10' C5' C8' 110.1(11) . .
C2' C5' C8' 110.6(11) . .
C10' C5' H5'A 108.7 . .
C2' C5' H5'A 108.7 . .
C8' C5' H5'A 108.7 . .
C9' C6' C8' 109.0(10) . .
C9' C6' C3' 114.7(11) . .
C8' C6' C3' 99.7(10) . .
C9' C6' H6'A 111.0 . .
C8' C6' H6'A 111.0 . .
C3' C6' H6'A 111.0 . .
C9' C7' C10' 107.6(11) . .
C9' C7' C4' 107.0(12) . .
C10' C7' C4' 110.5(12) . .
C9' C7' H7'A 110.6 . .
C10' C7' H7'A 110.6 . .
C4' C7' H7'A 110.6 . .
C6' C8' C5' 110.1(11) . .
C6' C8' H8'A 109.6 . .
C5' C8' H8'A 109.6 . .
C6' C8' H8'B 109.6 . .
C5' C8' H8'B 109.6 . .
H8'A C8' H8'B 108.1 . .
C6' C9' C7' 113.9(11) . .
C6' C9' H9'A 108.8 . .
C7' C9' H9'A 108.8 . .
C6' C9' H9'B 108.8 . .
C7' C9' H9'B 108.8 . .
H9'A C9' H9'B 107.7 . .
C5' C10' C7' 109.8(10) . .
C5' C10' H10C 109.7 . .
C7' C10' H10C 109.7 . .
C5' C10' H10D 109.7 . .
C7' C10' H10D 109.7 . .
H10C C10' H10D 108.2 . .
C21 N11 C12 125.8(4) . .
C21 N11 Fe1 119.6(3) . .
C12 N11 Fe1 114.6(2) . .
C41 N21 C13 127.8(4) . .
C41 N21 Fe1 113.9(3) . .
C13 N21 Fe1 118.2(2) . .
C61 C11 C71 105.6(3) . .
C61 C11 C81 106.1(3) . .
C71 C11 C81 109.6(2) . .
C61 C11 C21 118.2(2) . .
C71 C11 C21 110.6(2) . .
C81 C11 C21 106.6(3) . .
N11 C21 C31 120.9(3) . .
N11 C21 C11 125.1(3) . .
C31 C21 C11 113.9(2) . .
C41 C31 C21 134.6(2) . .
C41 C31 H31A 112.7 . .
C21 C31 H31A 112.7 . .
N21 C41 C31 122.2(3) . .
N21 C41 C51 124.7(3) . .
C31 C41 C51 112.8(2) . .
C91 C51 C101 107.8(3) . .
C91 C51 C111 106.6(3) . .
C101 C51 C111 108.4(2) . .
C91 C51 C41 116.8(3) . .
C101 C51 C41 104.7(3) . .
C111 C51 C41 112.3(2) . .
C22 C12 C62 121.1(4) . .
C22 C12 N11 119.1(4) . .
C62 C12 N11 119.1(2) . .
C32 C22 C12 118.5(4) . .
C32 C22 C72 116.5(5) . .
C12 C22 C72 125.0(5) . .
C22 C32 C42 120.0(3) . .
C22 C32 H32A 120.0 . .
C42 C32 H32A 120.0 . .
C52 C42 C32 120.6(3) . .
C52 C42 H42A 119.7 . .
C32 C42 H42A 119.7 . .
C42 C52 C62 122.0(3) . .
C42 C52 H52A 119.0 . .
C62 C52 H52A 119.0 . .
C52 C62 C12 117.6(3) . .
C52 C62 C102 119.7(3) . .
C12 C62 C102 122.6(3) . .
C92 C72 C22 113.3(5) . .
C92 C72 C82 108.8(4) . .
C22 C72 C82 113.1(7) . .
C92 C72 H72A 107.0 . .
C22 C72 H72A 107.0 . .
C82 C72 H72A 107.0 . .
C62 C102 C112 109.7(3) . .
C62 C102 C122 113.5(3) . .
C112 C102 C122 108.7(3) . .
C62 C102 H10H 108.3 . .
C112 C102 H10H 108.3 . .
C122 C102 H10H 108.3 . .
C23 C13 C63 119.6(4) . .
C23 C13 N21 122.5(4) . .
C63 C13 N21 117.6(3) . .
C13 C23 C33 119.5(4) . .
C13 C23 C73 121.4(5) . .
C33 C23 C73 119.1(4) . .
C43 C33 C23 120.8(4) . .
C43 C33 H33A 119.6 . .
C23 C33 H33A 119.6 . .
C53 C43 C33 120.2(3) . .
C53 C43 H43A 119.9 . .
C33 C43 H43A 119.9 . .
C43 C53 C63 121.9(3) . .
C43 C53 H53A 119.0 . .
C63 C53 H53A 119.0 . .
C53 C63 C13 117.7(3) . .
C53 C63 C103 120.1(3) . .
C13 C63 C103 122.2(3) . .
C93 C73 C23 111.0(6) . .
C93 C73 C83 109.1(4) . .
C23 C73 C83 108.6(7) . .
C93 C73 H73A 109.4 . .
C23 C73 H73A 109.4 . .
C83 C73 H73A 109.4 . .
C123 C103 C63 113.6(3) . .
C123 C103 C113 108.3(3) . .
C63 C103 C113 112.9(3) . .
C123 C103 H10I 107.2 . .
C63 C103 H10I 107.2 . .
C113 C103 H10I 107.2 . .

loop_
_geom_bond_atom_site_label_1
_geom_bond_atom_site_label_2
_geom_bond_distance
_geom_bond_site_symmetry_2
Fe1 N11 1.878(4) 4_565
Fe1 N11 1.878(4) .
Fe1 N3 2.0782(16) .
Fe1 N1 2.0814(18) .
Fe1 N21 2.117(4) .
Fe1 N21 2.117(4) 4_565
N1 N2 1.310(3) .
N1 H 0.91(3) .
N2 N3 1.285(2) .
N3 C1 1.463(7) .
N3 C1 1.463(7) 4_565
N3 C1' 1.464(19) .
C1 C3 1.523(11) .
C1 C4 1.531(15) .
C1 C2 1.54(2) .
C2 C5 1.532(6) .
C2 H2A 0.9900 .
C2 H2B 0.9900 .
C3 C6 1.542(6) .
C3 H3A 0.9900 .
C3 H3B 0.9900 .
C4 C7 1.543(6) .
C4 H4A 0.9900 .
C4 H4B 0.9900 .
C5 C10 1.508(7) .
C5 C8 1.537(6) .
C5 H5A 1.0000 .
C6 C8 1.515(6) .
C6 C9 1.521(6) .
C6 H6A 1.0000 .
C7 C9 1.538(7) .
C7 C10 1.542(7) .
C7 H7A 1.0000 .
C8 H8A 0.9900 .
C8 H8B 0.9900 .
C9 H9A 0.9900 .
C9 H9B 0.9900 .
C10 H10A 0.9900 .
C10 H10B 0.9900 .
C1' C3' 1.52(3) .
C1' C4' 1.54(2) .
C1' C2' 1.55(3) .
C2' C5' 1.535(15) .
C2' H2'A 0.9900 .
C2' H2'B 0.9900 .
C3' C6' 1.607(12) .
C3' H3'A 0.9900 .
C3' H3'B 0.9900 .
C4' C7' 1.548(15) .
C4' H4'A 0.9900 .
C4' H4'B 0.9900 .
C5' C10' 1.486(16) .
C5' C8' 1.541(15) .
C5' H5'A 1.0000 .
C6' C9' 1.507(14) .
C6' C8' 1.512(14) .
C6' H6'A 1.0000 .
C7' C9' 1.521(15) .
C7' C10' 1.546(16) .
C7' H7'A 1.0000 .
C8' H8'A 0.9900 .
C8' H8'B 0.9900 .
C9' H9'A 0.9900 .
C9' H9'B 0.9900 .
C10' H10C 0.9900 .
C10' H10D 0.9900 .
N11 C21 1.352(4) .
N11 C12 1.442(5) .
N21 C41 1.338(4) .
N21 C13 1.427(4) .
C11 C61 1.533(4) .
C11 C71 1.544(4) .
C11 C81 1.556(4) .
C11 C21 1.560(5) .
C21 C31 1.403(4) .
C31 C41 1.403(4) .
C31 H31A 0.9500 .
C41 C51 1.568(5) .
C51 C91 1.522(4) .
C51 C101 1.547(5) .
C51 C111 1.549(4) .
C61 H61A 0.9800 .
C61 H61B 0.9800 .
C61 H61C 0.9800 .
C71 H71A 0.9800 .
C71 H71B 0.9800 .
C71 H71C 0.9800 .
C81 H81A 0.9800 .
C81 H81B 0.9800 .
C81 H81C 0.9800 .
C91 H91A 0.9800 .
C91 H91B 0.9800 .
C91 H91C 0.9800 .
C101 H10E 0.9800 .
C101 H10F 0.9800 .
C101 H10G 0.9800 .
C111 H11A 0.9800 .
C111 H11B 0.9800 .
C111 H11C 0.9800 .
C12 C22 1.408(4) .
C12 C62 1.421(6) .
C22 C32 1.399(6) .
C22 C72 1.549(9) .
C32 C42 1.419(6) .
C32 H32A 0.9500 .
C42 C52 1.343(5) .
C42 H42A 0.9500 .
C52 C62 1.405(4) .
C52 H52A 0.9500 .
C62 C102 1.507(4) .
C72 C92 1.543(6) .
C72 C82 1.563(9) .
C72 H72A 1.0000 .
C82 H82A 0.9800 .
C82 H82B 0.9800 .
C82 H82C 0.9800 .
C92 H92A 0.9800 .
C92 H92B 0.9800 .
C92 H92C 0.9800 .
C102 C112 1.518(5) .
C102 C122 1.539(5) .
C102 H10H 1.0000 .
C112 H11D 0.9800 .
C112 H11E 0.9800 .
C112 H11F 0.9800 .
C122 H12A 0.9800 .
C122 H12B 0.9800 .
C122 H12C 0.9800 .
C13 C23 1.387(4) .
C13 C63 1.423(5) .
C23 C33 1.390(6) .
C23 C73 1.509(10) .
C33 C43 1.368(6) .
C33 H33A 0.9500 .
C43 C53 1.353(5) .
C43 H43A 0.9500 .
C53 C63 1.394(5) .
C53 H53A 0.9500 .
C63 C103 1.520(4) .
C73 C93 1.504(6) .
C73 C83 1.520(8) .
C73 H73A 1.0000 .
C83 H83A 0.9800 .
C83 H83B 0.9800 .
C83 H83C 0.9800 .
C93 H93A 0.9800 .
C93 H93B 0.9800 .
C93 H93C 0.9800 .
C103 C123 1.518(5) .
C103 C113 1.555(4) .
C103 H10I 1.0000 .
C113 H11G 0.9800 .
C113 H11J 0.9800 .
C113 H11H 0.9800 .
C123 H12G 0.9800 .
C123 H12D 0.9800 .
C123 H12E 0.9800 .

loop_
_geom_torsion_atom_site_label_1
_geom_torsion_atom_site_label_2
_geom_torsion_atom_site_label_3
_geom_torsion_atom_site_label_4
_geom_torsion
_geom_torsion_site_symmetry_1
_geom_torsion_site_symmetry_4
N11 Fe1 N1 N2 -116.97(11) 4_565 .
N11 Fe1 N1 N2 116.97(11) . .
N3 Fe1 N1 N2 0.0 . .
N21 Fe1 N1 N2 -111.02(9) . .
N21 Fe1 N1 N2 111.02(9) 4_565 .
Fe1 N1 N2 N3 0.0 . .
N1 N2 N3 C1 171.7(9) . .
N1 N2 N3 C1 -171.7(9) . 4_565
N1 N2 N3 C1' 179.8(14) . .
N1 N2 N3 Fe1 0.0 . .
N11 Fe1 N3 N2 117.08(10) 4_565 .
N11 Fe1 N3 N2 -117.08(10) . .
N1 Fe1 N3 N2 0.0 . .
N21 Fe1 N3 N2 109.58(8) . .
N21 Fe1 N3 N2 -109.58(8) 4_565 .
N11 Fe1 N3 C1 -50.0(14) 4_565 .
N11 Fe1 N3 C1 75.8(14) . .
N1 Fe1 N3 C1 -167.1(14) . .
N21 Fe1 N3 C1 -57.5(14) . .
N21 Fe1 N3 C1 83.3(14) 4_565 .
N11 Fe1 N3 C1 -75.8(14) 4_565 4_565
N11 Fe1 N3 C1 50.0(14) . 4_565
N1 Fe1 N3 C1 167.1(14) . 4_565
N21 Fe1 N3 C1 -83.3(14) . 4_565
N21 Fe1 N3 C1 57.5(14) 4_565 4_565
N11 Fe1 N3 C1' -63(2) 4_565 .
N11 Fe1 N3 C1' 63(2) . .
N1 Fe1 N3 C1' -180(2) . .
N21 Fe1 N3 C1' -70(2) . .
N21 Fe1 N3 C1' 71(2) 4_565 .
N2 N3 C1 C3 11(2) . .
Fe1 N3 C1 C3 176.8(14) . .
N2 N3 C1 C4 134.2(5) . .
Fe1 N3 C1 C4 -60.3(19) . .
N2 N3 C1 C2 -110.0(5) . .
Fe1 N3 C1 C2 55.5(16) . .
N3 C1 C2 C5 -173.8(5) . .
C3 C1 C2 C5 60.6(8) . .
C4 C1 C2 C5 -59.5(6) . .
N3 C1 C3 C6 178.7(16) . .
C4 C1 C3 C6 58(2) . .
C2 C1 C3 C6 -61(2) . .
N3 C1 C4 C7 175.3(7) . .
C3 C1 C4 C7 -58.8(14) . .
C2 C1 C4 C7 60.1(7) . .
C1 C2 C5 C10 59.3(6) . .
C1 C2 C5 C8 -59.2(6) . .
C1 C3 C6 C8 61(2) . .
C1 C3 C6 C9 -59(2) . .
C1 C4 C7 C9 58.2(8) . .
C1 C4 C7 C10 -59.5(8) . .
C9 C6 C8 C5 59.5(5) . .
C3 C6 C8 C5 -60.2(7) . .
C10 C5 C8 C6 -59.6(5) . .
C2 C5 C8 C6 59.4(5) . .
C8 C6 C9 C7 -59.1(5) . .
C3 C6 C9 C7 59.9(10) . .
C10 C7 C9 C6 58.3(5) . .
C4 C7 C9 C6 -59.3(5) . .
C2 C5 C10 C7 -59.1(5) . .
C8 C5 C10 C7 59.1(6) . .
C9 C7 C10 C5 -58.7(6) . .
C4 C7 C10 C5 58.9(5) . .
N2 N3 C1' C3' 171.5(12) . .
C1 N3 C1' C3' -104(13) . .
C1 N3 C1' C3' 86(11) 4_565 .
Fe1 N3 C1' C3' -9(4) . .
N2 N3 C1' C4' -61(2) . .
C1 N3 C1' C4' 24(11) . .
C1 N3 C1' C4' -146(13) 4_565 .
Fe1 N3 C1' C4' 118.8(16) . .
N2 N3 C1' C2' 59(2) . .
C1 N3 C1' C2' 144(14) . .
C1 N3 C1' C2' -26(10) 4_565 .
Fe1 N3 C1' C2' -121(2) . .
N3 C1' C2' C5' 179.4(15) . .
C3' C1' C2' C5' 64.3(16) . .
C4' C1' C2' C5' -62.4(17) . .
N3 C1' C3' C6' 164.7(15) . .
C4' C1' C3' C6' 45(2) . .
C2' C1' C3' C6' -74.8(16) . .
N3 C1' C4' C7' -176.7(15) . .
C3' C1' C4' C7' -57(2) . .
C2' C1' C4' C7' 59.9(17) . .
C1' C2' C5' C10' 63.2(17) . .
C1' C2' C5' C8' -58.6(18) . .
C1' C3' C6' C9' -41.7(19) . .
C1' C3' C6' C8' 74.5(17) . .
C1' C4' C7' C9' 59.5(19) . .
C1' C4' C7' C10' -57.4(19) . .
C9' C6' C8' C5' 56.1(14) . .
C3' C6' C8' C5' -64.3(12) . .
C10' C5' C8' C6' -60.5(14) . .
C2' C5' C8' C6' 61.3(15) . .
C8' C6' C9' C7' -57.0(15) . .
C3' C6' C9' C7' 53.8(16) . .
C10' C7' C9' C6' 57.3(17) . .
C4' C7' C9' C6' -61.5(16) . .
C2' C5' C10' C7' -60.6(14) . .
C8' C5' C10' C7' 61.5(14) . .
C9' C7' C10' C5' -58.6(14) . .
C4' C7' C10' C5' 57.8(15) . .
N11 Fe1 N11 C21 -32.2(3) 4_565 .
N3 Fe1 N11 C21 -172.40(17) . .
N1 Fe1 N11 C21 108.3(2) . .
N21 Fe1 N11 C21 -31.3(2) . .
N21 Fe1 N11 C21 142.7(9) 4_565 .
N11 Fe1 N11 C12 149.53(17) 4_565 .
N3 Fe1 N11 C12 9.3(2) . .
N1 Fe1 N11 C12 -70.1(2) . .
N21 Fe1 N11 C12 150.3(2) . .
N21 Fe1 N11 C12 -35.6(7) 4_565 .
N11 Fe1 N21 C41 34.9(7) 4_565 .
N11 Fe1 N21 C41 29.72(19) . .
N3 Fe1 N21 C41 174.28(17) . .
N1 Fe1 N21 C41 -113.99(19) . .
N21 Fe1 N21 C41 28.7(3) 4_565 .
N11 Fe1 N21 C13 -147.2(9) 4_565 .
N11 Fe1 N21 C13 -152.4(2) . .
N3 Fe1 N21 C13 -7.8(2) . .
N1 Fe1 N21 C13 63.9(2) . .
N21 Fe1 N21 C13 -153.37(18) 4_565 .
C12 N11 C21 C31 -166.1(3) . .
Fe1 N11 C21 C31 15.8(3) . .
C12 N11 C21 C11 17.8(4) . .
Fe1 N11 C21 C11 -160.3(2) . .
C61 C11 C21 N11 -9.8(4) . .
C71 C11 C21 N11 -131.6(3) . .
C81 C11 C21 N11 109.4(3) . .
C61 C11 C21 C31 173.9(3) . .
C71 C11 C21 C31 52.1(3) . .
C81 C11 C21 C31 -66.9(3) . .
N11 C21 C31 C41 14.2(4) . .
C11 C21 C31 C41 -169.3(3) . .
C13 N21 C41 C31 169.9(3) . .
Fe1 N21 C41 C31 -12.5(3) . .
C13 N21 C41 C51 -16.6(5) . .
Fe1 N21 C41 C51 161.1(2) . .
C21 C31 C41 N21 -14.2(4) . .
C21 C31 C41 C51 171.5(3) . .
N21 C41 C51 C91 17.0(4) . .
C31 C41 C51 C91 -168.9(3) . .
N21 C41 C51 C101 -102.0(3) . .
C31 C41 C51 C101 72.1(3) . .
N21 C41 C51 C111 140.7(3) . .
C31 C41 C51 C111 -45.2(3) . .
C21 N11 C12 C22 -109.6(4) . .
Fe1 N11 C12 C22 68.6(4) . .
C21 N11 C12 C62 79.0(4) . .
Fe1 N11 C12 C62 -102.8(4) . .
C62 C12 C22 C32 -3.9(6) . .
N11 C12 C22 C32 -175.1(3) . .
C62 C12 C22 C72 177.4(3) . .
N11 C12 C22 C72 6.2(5) . .
C12 C22 C32 C42 1.2(5) . .
C72 C22 C32 C42 180.0(3) . .
C22 C32 C42 C52 1.8(5) . .
C32 C42 C52 C62 -2.2(5) . .
C42 C52 C62 C12 -0.5(5) . .
C42 C52 C62 C102 -178.8(3) . .
C22 C12 C62 C52 3.6(6) . .
N11 C12 C62 C52 174.8(3) . .
C22 C12 C62 C102 -178.1(3) . .
N11 C12 C62 C102 -6.9(6) . .
C32 C22 C72 C92 -71.9(6) . .
C12 C22 C72 C92 106.8(6) . .
C32 C22 C72 C82 52.6(6) . .
C12 C22 C72 C82 -128.7(6) . .
C52 C62 C102 C112 -65.0(4) . .
C12 C62 C102 C112 116.8(4) . .
C52 C62 C102 C122 56.8(4) . .
C12 C62 C102 C122 -121.5(4) . .
C41 N21 C13 C23 97.5(5) . .
Fe1 N21 C13 C23 -80.1(4) . .
C41 N21 C13 C63 -87.8(4) . .
Fe1 N21 C13 C63 94.7(4) . .
C63 C13 C23 C33 6.4(6) . .
N21 C13 C23 C33 -179.0(3) . .
C63 C13 C23 C73 -174.8(4) . .
N21 C13 C23 C73 -0.2(6) . .
C13 C23 C33 C43 -2.2(5) . .
C73 C23 C33 C43 178.9(3) . .
C23 C33 C43 C53 -1.9(5) . .
C33 C43 C53 C63 1.7(5) . .
C43 C53 C63 C13 2.4(5) . .
C43 C53 C63 C103 -174.7(3) . .
C23 C13 C63 C53 -6.4(6) . .
N21 C13 C63 C53 178.7(3) . .
C23 C13 C63 C103 170.6(3) . .
N21 C13 C63 C103 -4.3(6) . .
C13 C23 C73 C93 -118.9(6) . .
C33 C23 C73 C93 59.9(6) . .
C13 C23 C73 C83 121.2(6) . .
C33 C23 C73 C83 -60.0(6) . .
C53 C63 C103 C123 -96.1(4) . .
C13 C63 C103 C123 86.9(4) . .
C53 C63 C103 C113 27.7(5) . .
C13 C63 C103 C113 -149.3(4) . .
